data_4511651
loop_
_publ_author_name
'Abourahma, Heba'
'Bodwell, Graham J.'
'Lu, Jianjiang'
'Moulton, Brian'
'Pottie, Ian R.'
'Walsh, Rosa Bailey'
'Zaworotko, Michael J.'

_publ_section_title
;
 Coordination Polymers from Calixarene-Like [Cu2(Dicarboxylate)2]4Building
 Blocks:&#x2009; Structural Diversity via Atropisomerism
;
_journal_issue 4
_journal_name_full 'Crystal Growth &amp; Design'
_journal_page_first 513
_journal_paper_doi 10.1021/cg0340345
_journal_volume 3
_journal_year 2003
_chemical_formula_sum 'C25 H24 Cu2 N4 O9'
_chemical_formula_weight 651.56
_chemical_name_systematic
; 
 ? 
;
_space_group_IT_number 14
_symmetry_cell_setting monoclinic
_symmetry_space_group_name_Hall '-P 2yn'
_symmetry_space_group_name_H-M 'P 1 21/n 1'
_atom_sites_solution_hydrogens geom
_atom_sites_solution_primary direct
_atom_sites_solution_secondary difmap
_audit_creation_method SHELXL-97
_cell_angle_alpha 90.00
_cell_angle_beta 90.191(3)
_cell_angle_gamma 90.00
_cell_formula_units_Z 2
_cell_length_a 8.2043(13)
_cell_length_b 14.970(2)
_cell_length_c 10.6012(16)
_cell_measurement_reflns_used 1265
_cell_measurement_temperature 200(2)
_cell_measurement_theta_max 25.14
_cell_measurement_theta_min 2.35
_cell_volume 1302.0(3)
_computing_cell_refinement 'Bruker SMART'
_computing_data_collection 'Bruker SMART'
_computing_data_reduction 'Bruker SAINT'
_computing_molecular_graphics 'Bruker SHELXTL'
_computing_publication_material 'Bruker SHELXTL'
_computing_structure_refinement 'SHELXL-97 (Sheldrick, 1997)'
_computing_structure_solution 'SHELXS-97 (Sheldrick, 1990)'
_diffrn_ambient_temperature 200(2)
_diffrn_measured_fraction_theta_full 0.990
_diffrn_measured_fraction_theta_max 0.990
_diffrn_measurement_device_type 'CCD area detector'
_diffrn_measurement_method 'phi and omega scans'
_diffrn_radiation_monochromator graphite
_diffrn_radiation_source 'fine-focus sealed tube'
_diffrn_radiation_type MoK\a
_diffrn_radiation_wavelength 0.71073
_diffrn_reflns_av_R_equivalents 0.0832
_diffrn_reflns_av_sigmaI/netI 0.1213
_diffrn_reflns_limit_h_max 10
_diffrn_reflns_limit_h_min -10
_diffrn_reflns_limit_k_max 17
_diffrn_reflns_limit_k_min -18
_diffrn_reflns_limit_l_max 7
_diffrn_reflns_limit_l_min -13
_diffrn_reflns_number 7450
_diffrn_reflns_theta_full 26.42
_diffrn_reflns_theta_max 26.42
_diffrn_reflns_theta_min 2.35
_exptl_absorpt_coefficient_mu 1.695
_exptl_absorpt_correction_T_max 1.00
_exptl_absorpt_correction_T_min 0.817
_exptl_absorpt_correction_type none
_exptl_crystal_colour green
_exptl_crystal_density_diffrn 1.662
_exptl_crystal_density_meas 0
_exptl_crystal_density_method 'not measured'
_exptl_crystal_description plate
_exptl_crystal_F_000 664
_exptl_crystal_size_max 0.02
_exptl_crystal_size_mid 0.02
_exptl_crystal_size_min 0.01
_refine_diff_density_max 0.486
_refine_diff_density_min -0.354
_refine_diff_density_rms 0.095
_refine_ls_extinction_method none
_refine_ls_goodness_of_fit_ref 0.976
_refine_ls_hydrogen_treatment mixed
_refine_ls_matrix_type full
_refine_ls_number_parameters 199
_refine_ls_number_reflns 2656
_refine_ls_number_restraints 0
_refine_ls_restrained_S_all 0.976
_refine_ls_R_factor_all 0.1331
_refine_ls_R_factor_gt 0.0599
_refine_ls_shift/su_max 0.000
_refine_ls_shift/su_mean 0.000
_refine_ls_structure_factor_coef Fsqd
_refine_ls_weighting_details 'calc w=1/[\s^2^(Fo^2^)+(0.0487P)^2^+0.0000P] where P=(Fo^2^+2Fc^2^)/3'
_refine_ls_weighting_scheme calc
_refine_ls_wR_factor_gt 0.1116
_refine_ls_wR_factor_ref 0.1358
_reflns_number_gt 1422
_reflns_number_total 2656
_reflns_threshold_expression >2sigma(I)
_cod_data_source_file ha349.cif
_cod_data_source_block ha349
_cod_depositor_comments
;
The following automatic conversions were performed:

'_symmetry_cell_setting' value 'Monoclinic' changed to 'monoclinic'
according to
/usr/data/users/saulius/automatic-downloads/retrospective/ACS/lib/dictionaries/cif_core.dic
dictionary named 'cif_core.dic' version 2.4.2 from 2011-04-26.

Automatic conversion script
Id: cif_fix_values 2281 2013-09-26 08:29:07Z andrius 
;
_cod_original_cell_volume 1302.0(4)
_cod_original_sg_symbol_H-M P2(1)/n
_cod_database_code 4511651

loop_
_symmetry_equiv_pos_as_xyz
'x, y, z'
'-x+1/2, y+1/2, -z+1/2'
'-x, -y, -z'
'x-1/2, -y-1/2, z-1/2'

loop_
_atom_site_label
_atom_site_type_symbol
_atom_site_fract_x
_atom_site_fract_y
_atom_site_fract_z
_atom_site_U_iso_or_equiv
_atom_site_adp_type
_atom_site_occupancy
_atom_site_symmetry_multiplicity
_atom_site_calc_flag
_atom_site_refinement_flags
Cu1 Cu -0.12409(8) 0.02659(4) 0.57188(7) 0.0406(3) Uani 1 1 d .
O1 O -0.2375(5) -0.0729(3) 0.4909(4) 0.0503(11) Uani 1 1 d .
O2 O -0.1892(5) 0.1088(3) 0.4346(5) 0.0559(13) Uani 1 1 d .
O3 O 0.0294(5) 0.1188(2) 0.6313(4) 0.0518(12) Uani 1 1 d .
O4 O 0.0209(5) 0.0617(3) 0.3154(4) 0.0603(13) Uani 1 1 d .
N1 N -0.3094(6) 0.0558(3) 0.7107(5) 0.0492(14) Uani 1 1 d .
N2 N 0.4893(8) 0.2887(4) 0.6568(6) 0.078(2) Uani 1 1 d .
C1 C 0.1724(8) 0.1246(4) 0.5878(6) 0.0412(16) Uani 1 1 d .
C2 C 0.2732(8) 0.1999(4) 0.6357(6) 0.0461(17) Uani 1 1 d .
C3 C 0.2388(8) 0.2600(4) 0.7323(6) 0.0487(17) Uani 1 1 d .
H3 H 0.1405 0.2628 0.7792 0.058 Uiso 1 1 calc R
C4 C -0.1270(8) 0.1853(4) 0.2476(6) 0.0495(18) Uani 1 1 d .
C5 C 0.4237(11) 0.2202(4) 0.5933(7) 0.057(2) Uani 1 1 d .
C6 C -0.1011(9) 0.1122(4) 0.3408(7) 0.0501(19) Uani 1 1 d .
C7 C 0.6718(13) 0.3131(7) 0.6472(12) 0.079(5) Uani 0.616(11) 1 d P
H7A H 0.7295 0.2662 0.6009 0.118 Uiso 0.616(11) 1 calc PR
H7B H 0.7183 0.3186 0.7321 0.118 Uiso 0.616(11) 1 calc PR
H7C H 0.6835 0.3701 0.6025 0.118 Uiso 0.616(11) 1 calc PR
C7A C 0.485(2) 0.1933(14) 0.497(2) 0.088(9) Uani 0.384(11) 1 d P
H7A1 H 0.4022 0.1914 0.4298 0.132 Uiso 0.384(11) 1 calc PR
H7A2 H 0.5288 0.1331 0.5103 0.132 Uiso 0.384(11) 1 calc PR
H7A3 H 0.5733 0.2335 0.4716 0.132 Uiso 0.384(11) 1 calc PR
C8 C -0.4490(8) 0.0116(4) 0.7153(7) 0.0552(18) Uani 1 1 d .
H8 H -0.4700 -0.0318 0.6520 0.066 Uiso 1 1 calc R
C9 C -0.5653(9) 0.0249(5) 0.8066(8) 0.072(2) Uani 1 1 d .
H9 H -0.6629 -0.0092 0.8070 0.087 Uiso 1 1 calc R
C10 C -0.5369(10) 0.0885(6) 0.8967(8) 0.080(2) Uani 1 1 d .
H10 H -0.6161 0.1000 0.9598 0.096 Uiso 1 1 calc R
C11 C -0.3985(12) 0.1340(6) 0.8954(9) 0.100(3) Uani 1 1 d .
H11 H -0.3759 0.1776 0.9582 0.120 Uiso 1 1 calc R
C12 C -0.2875(10) 0.1165(5) 0.8005(8) 0.085(3) Uani 1 1 d .
H12 H -0.1894 0.1502 0.7995 0.102 Uiso 1 1 calc R
C100 C 0.444(3) 0.551(2) 0.5713(19) 0.142(12) Uani 0.50 1 d P
O100 O 0.5000 0.5000 0.5000 0.175(13) Uani 0.50 2 d SP

loop_
_atom_site_aniso_label
_atom_site_aniso_U_11
_atom_site_aniso_U_22
_atom_site_aniso_U_33
_atom_site_aniso_U_23
_atom_site_aniso_U_13
_atom_site_aniso_U_12
Cu1 0.0523(5) 0.0223(3) 0.0470(5) -0.0048(4) -0.0228(3) 0.0043(4)
O1 0.065(3) 0.037(2) 0.049(3) -0.012(2) -0.013(2) -0.007(2)
O2 0.062(3) 0.038(3) 0.067(4) 0.012(2) -0.019(3) 0.012(2)
O3 0.053(3) 0.035(2) 0.067(3) -0.023(2) -0.020(2) -0.003(2)
O4 0.086(3) 0.042(3) 0.053(3) 0.002(2) -0.026(3) 0.023(2)
N1 0.051(3) 0.037(3) 0.060(4) -0.007(3) -0.021(3) 0.006(2)
N2 0.116(6) 0.057(4) 0.060(5) -0.015(3) -0.013(4) -0.036(4)
C1 0.059(4) 0.022(3) 0.042(4) 0.000(3) -0.025(3) 0.000(3)
C2 0.064(5) 0.028(3) 0.046(4) 0.003(3) -0.030(4) -0.006(3)
C3 0.057(4) 0.028(3) 0.061(5) -0.005(3) -0.026(4) 0.003(3)
C4 0.075(5) 0.024(3) 0.050(5) -0.002(3) -0.025(4) 0.010(3)
C5 0.088(6) 0.048(4) 0.034(5) -0.011(3) -0.002(4) -0.033(4)
C6 0.071(5) 0.026(3) 0.054(5) -0.010(3) -0.041(4) 0.009(3)
C7 0.067(9) 0.057(8) 0.112(11) -0.031(7) 0.038(7) -0.041(6)
C7A 0.048(13) 0.075(16) 0.14(3) -0.010(15) -0.003(14) -0.022(11)
C8 0.059(4) 0.053(4) 0.054(5) 0.000(3) -0.007(4) 0.009(4)
C9 0.072(5) 0.073(5) 0.071(6) 0.009(5) -0.015(5) -0.008(5)
C10 0.083(6) 0.091(7) 0.067(6) -0.011(5) 0.000(5) 0.008(5)
C11 0.115(8) 0.100(7) 0.084(7) -0.052(6) -0.013(6) -0.018(6)
C12 0.077(6) 0.083(6) 0.095(7) -0.042(5) -0.004(5) -0.021(5)
C100 0.099(16) 0.28(4) 0.050(15) 0.028(17) -0.012(12) 0.003(19)
O100 0.28(4) 0.15(3) 0.10(2) 0.021(17) 0.05(2) 0.03(2)

loop_
_atom_type_symbol
_atom_type_description
_atom_type_scat_dispersion_real
_atom_type_scat_dispersion_imag
_atom_type_scat_source
C C 0.0033 0.0016 'International Tables Vol C Tables 4.2.6.8 and 6.1.1.4'
H H 0.0000 0.0000 'International Tables Vol C Tables 4.2.6.8 and 6.1.1.4'
N N 0.0061 0.0033 'International Tables Vol C Tables 4.2.6.8 and 6.1.1.4'
O O 0.0106 0.0060 'International Tables Vol C Tables 4.2.6.8 and 6.1.1.4'
Cu Cu 0.3201 1.2651 'International Tables Vol C Tables 4.2.6.8 and 6.1.1.4'

loop_
_geom_angle_atom_site_label_1
_geom_angle_atom_site_label_2
_geom_angle_atom_site_label_3
_geom_angle
_geom_angle_site_symmetry_1
_geom_angle_site_symmetry_3
O1 Cu1 O3 167.83(18) . .
O1 Cu1 O4 87.60(17) . 3_556
O3 Cu1 O4 90.20(17) . 3_556
O1 Cu1 O2 91.37(18) . .
O3 Cu1 O2 88.28(18) . .
O4 Cu1 O2 167.87(19) 3_556 .
O1 Cu1 N1 96.80(19) . .
O3 Cu1 N1 95.22(19) . .
O4 Cu1 N1 91.43(18) 3_556 .
O2 Cu1 N1 100.70(19) . .
O1 Cu1 Cu1 83.37(13) . 3_556
O3 Cu1 Cu1 84.46(14) . 3_556
O4 Cu1 Cu1 79.58(14) 3_556 3_556
O2 Cu1 Cu1 88.30(15) . 3_556
N1 Cu1 Cu1 170.99(13) . 3_556
C1 O1 Cu1 123.9(4) 3_556 .
C6 O2 Cu1 117.5(4) . .
C1 O3 Cu1 121.6(4) . .
C6 O4 Cu1 127.0(5) . 3_556
C8 N1 C12 115.5(6) . .
C8 N1 Cu1 122.3(4) . .
C12 N1 Cu1 122.1(5) . .
C5 N2 C4 106.4(6) . 4_666
C5 N2 C7 122.4(8) . .
C4 N2 C7 129.6(6) 4_666 .
O1 C1 O3 126.6(5) 3_556 .
O1 C1 C2 117.1(6) 3_556 .
O3 C1 C2 116.3(6) . .
C5 C2 C3 106.7(6) . .
C5 C2 C1 124.4(6) . .
C3 C2 C1 128.8(7) . .
C4 C3 C2 107.8(6) 4_666 .
C3 C4 N2 107.3(6) 4_565 4_565
C3 C4 C6 128.7(7) 4_565 .
N2 C4 C6 124.0(6) 4_565 .
C7A C5 N2 120.9(12) . .
C7A C5 C2 126.0(11) . .
N2 C5 C2 111.9(7) . .
O2 C6 O4 127.2(6) . .
O2 C6 C4 118.9(6) . .
O4 C6 C4 113.7(7) . .
N1 C8 C9 123.8(7) . .
C10 C9 C8 118.3(7) . .
C11 C10 C9 119.7(8) . .
C10 C11 C12 118.5(8) . .
N1 C12 C11 124.2(7) . .
C100 O100 C100 180.0(15) 3_666 .

loop_
_geom_bond_atom_site_label_1
_geom_bond_atom_site_label_2
_geom_bond_distance
_geom_bond_site_symmetry_2
Cu1 O1 1.953(4) .
Cu1 O3 1.971(4) .
Cu1 O4 1.971(4) 3_556
Cu1 O2 1.978(4) .
Cu1 N1 2.164(6) .
Cu1 Cu1 2.6688(16) 3_556
O1 C1 1.257(7) 3_556
O2 C6 1.232(8) .
O3 C1 1.265(7) .
O4 C6 1.283(7) .
O4 Cu1 1.971(4) 3_556
N1 C8 1.323(7) .
N1 C12 1.328(8) .
N2 C5 1.339(7) .
N2 C4 1.412(9) 4_666
N2 C7 1.545(11) .
C1 O1 1.257(7) 3_556
C1 C2 1.487(7) .
C2 C5 1.350(10) .
C2 C3 1.392(8) .
C3 C4 1.382(8) 4_666
C4 C3 1.382(8) 4_565
C4 N2 1.412(9) 4_565
C4 C6 1.489(8) .
C5 C7A 1.21(2) .
C8 C9 1.376(9) .
C9 C10 1.368(10) .
C10 C11 1.324(10) .
C11 C12 1.384(10) .
C100 O100 1.17(3) .
O100 C100 1.17(3) 3_666

loop_
_geom_torsion_atom_site_label_1
_geom_torsion_atom_site_label_2
_geom_torsion_atom_site_label_3
_geom_torsion_atom_site_label_4
_geom_torsion
_geom_torsion_site_symmetry_1
_geom_torsion_site_symmetry_4
O3 Cu1 O1 C1 1.6(11) . 3_556
O4 Cu1 O1 C1 -78.2(5) 3_556 3_556
O2 Cu1 O1 C1 89.7(5) . 3_556
N1 Cu1 O1 C1 -169.3(4) . 3_556
Cu1 Cu1 O1 C1 1.6(4) 3_556 3_556
O1 Cu1 O2 C6 -86.5(5) . .
O3 Cu1 O2 C6 81.3(5) . .
O4 Cu1 O2 C6 -1.6(11) 3_556 .
N1 Cu1 O2 C6 176.3(5) . .
Cu1 Cu1 O2 C6 -3.2(4) 3_556 .
O1 Cu1 O3 C1 1.6(11) . .
O4 Cu1 O3 C1 81.1(4) 3_556 .
O2 Cu1 O3 C1 -86.9(4) . .
N1 Cu1 O3 C1 172.5(4) . .
Cu1 Cu1 O3 C1 1.6(4) 3_556 .
O1 Cu1 N1 C8 -2.2(5) . .
O3 Cu1 N1 C8 179.8(5) . .
O4 Cu1 N1 C8 -89.9(5) 3_556 .
O2 Cu1 N1 C8 90.5(5) . .
Cu1 Cu1 N1 C8 -92.7(9) 3_556 .
O1 Cu1 N1 C12 174.7(6) . .
O3 Cu1 N1 C12 -3.4(6) . .
O4 Cu1 N1 C12 86.9(6) 3_556 .
O2 Cu1 N1 C12 -92.6(6) . .
Cu1 Cu1 N1 C12 84.1(11) 3_556 .
Cu1 O3 C1 O1 -3.5(8) . 3_556
Cu1 O3 C1 C2 177.0(3) . .
O1 C1 C2 C5 5.4(9) 3_556 .
O3 C1 C2 C5 -175.0(6) . .
O1 C1 C2 C3 -172.0(5) 3_556 .
O3 C1 C2 C3 7.6(8) . .
C5 C2 C3 C4 -1.2(7) . 4_666
C1 C2 C3 C4 176.5(5) . 4_666
C4 N2 C5 C7A 168.2(14) 4_666 .
C7 N2 C5 C7A -25.0(18) . .
C4 N2 C5 C2 0.2(8) 4_666 .
C7 N2 C5 C2 167.0(8) . .
C3 C2 C5 C7A -166.6(15) . .
C1 C2 C5 C7A 15.5(18) . .
C3 C2 C5 N2 0.6(8) . .
C1 C2 C5 N2 -177.2(6) . .
Cu1 O2 C6 O4 7.6(9) . .
Cu1 O2 C6 C4 -168.1(4) . .
Cu1 O4 C6 O2 -8.8(9) 3_556 .
Cu1 O4 C6 C4 167.1(4) 3_556 .
C3 C4 C6 O2 -17.2(9) 4_565 .
N2 C4 C6 O2 162.1(6) 4_565 .
C3 C4 C6 O4 166.5(6) 4_565 .
N2 C4 C6 O4 -14.2(8) 4_565 .
C12 N1 C8 C9 -0.9(10) . .
Cu1 N1 C8 C9 176.1(5) . .
N1 C8 C9 C10 1.2(11) . .
C8 C9 C10 C11 -1.3(12) . .
C9 C10 C11 C12 1.2(14) . .
C8 N1 C12 C11 0.9(12) . .
Cu1 N1 C12 C11 -176.2(7) . .
C10 C11 C12 N1 -1.1(14) . .
